data_9017099
loop_
_publ_author_name
'Oberti, R.'
'Boiocchi, M.'
'Hawthorne, F. C.'
'Ball, N. A.'
'Harlow, G. E.'

_publ_section_title
;
 Eckermannite revised: The new holotype from the Jade Mine Tract, Myanmar-crystal
 structure, mineral data, and hints on the reasons for the rarity of eckermannite
 Note: Sample AMNH H108401
;
_journal_name_full 'American Mineralogist'
_journal_page_first 909
_journal_page_last 914
_journal_volume 100
_journal_year 2015
_chemical_compound_source 'Jade Mine Tract, Kachin Province, Myanmar'
_chemical_formula_sum 'Al0.62 Ca0.11 F0.03 Fe0.486 H1.97 K0.067 Mg3.884 Mn0.01 Na2.829 O23.97 Si8'
_chemical_name_mineral Eckermannite
_space_group_IT_number 12
_space_group_name_Hall '-C 2y'
_space_group_name_H-M_alt 'C 1 2/m 1'
_symmetry_space_group_name_H-M 'C 1 2/m 1'
_cell_angle_alpha 90
_cell_angle_beta 103.6600
_cell_angle_gamma 90
_cell_length_a 9.8087
_cell_length_b 17.8448
_cell_length_c 5.2905
_cell_formula_units_Z 2
_cell_volume 899.826
_database_code_amcsd 0020422
_exptl_crystal_density_diffrn 3.032
_cod_data_source_file inputs/fixed/downloads/05/05820.cif
_cod_data_source_block 05820
_cod_original_formula_sum 'Na2.829 Ca.11 K.067 Mg3.884 Fe.486 Al.62 Mn.01 Si8 O23.97 F.03 H1.97'
_cod_database_code 9017099

loop_
_space_group_symop_operation_xyz
x,y,z
1/2+x,1/2+y,z
x,-y,z
1/2+x,1/2-y,z
-x,y,-z
1/2-x,1/2+y,-z
-x,-y,-z
1/2-x,1/2-y,-z

loop_
_atom_site_aniso_label
_atom_site_aniso_U_11
_atom_site_aniso_U_22
_atom_site_aniso_U_33
_atom_site_aniso_U_12
_atom_site_aniso_U_13
_atom_site_aniso_U_23
Na1 0.02110 0.01710 0.02170 0.00000 0.00990 0.00000
Ca1 0.02110 0.01710 0.02170 0.00000 0.00990 0.00000
Na2 0.00980 0.03000 0.02760 0.00000 0.01500 0.00000
K2 0.00980 0.03000 0.02760 0.00000 0.01500 0.00000
Na3 0.03700 0.04160 0.03280 0.00000 0.00260 0.00000
K3 0.03700 0.04160 0.03280 0.00000 0.00260 0.00000
Na4 0.03940 0.01390 0.07690 0.00000 0.03800 0.00000
K4 0.03940 0.01390 0.07690 0.00000 0.03800 0.00000
Mg1 0.01070 0.01080 0.00880 0.00000 0.00190 0.00000
Fe1 0.01070 0.01080 0.00880 0.00000 0.00190 0.00000
Mg2 0.00970 0.01130 0.00960 0.00000 0.00180 0.00000
Al1 0.00970 0.01130 0.00960 0.00000 0.00180 0.00000
Fe2 0.00970 0.01130 0.00960 0.00000 0.00180 0.00000
Mg3 0.01100 0.00980 0.00780 0.00000 0.00100 0.00000
Fe3 0.01100 0.00980 0.00780 0.00000 0.00100 0.00000
Mn3 0.01100 0.00980 0.00780 0.00000 0.00100 0.00000
Si1 0.00830 0.00940 0.00740 -0.00030 0.00090 -0.00020
Si2 0.00980 0.00980 0.00800 -0.00110 0.00160 0.00010
O1 0.00890 0.01320 0.01020 -0.00130 0.00220 -0.00190
O2 0.01100 0.01180 0.01100 0.00000 -0.00100 -0.00050
O3 0.01160 0.01440 0.01350 0.00000 0.00170 0.00000
F3 0.01160 0.01440 0.01350 0.00000 0.00170 0.00000
O4 0.01970 0.01130 0.01370 -0.00410 0.00520 0.00020
O5 0.00970 0.01810 0.01050 -0.00060 0.00080 0.00380
O6 0.01250 0.01820 0.00980 0.00030 0.00090 -0.00340
O7 0.01380 0.01060 0.01900 0.00000 0.00320 0.00000

loop_
_atom_site_label
_atom_site_fract_x
_atom_site_fract_y
_atom_site_fract_z
_atom_site_occupancy
_atom_site_U_iso_or_equiv
Na1 0.00000 0.27541 0.50000 0.94500 0.01920
Ca1 0.00000 0.27541 0.50000 0.05500 0.01920
Na2 0.00000 0.50000 0.00000 0.28900 0.02070
K2 0.00000 0.50000 0.00000 0.02100 0.02070
Na3 0.02590 0.50000 0.07170 0.11800 0.03810
K3 0.02590 0.50000 0.07170 0.00900 0.03810
Na4 0.00000 0.47330 0.00000 0.20700 0.03920
K4 0.00000 0.47330 0.00000 0.01400 0.03920
Mg1 0.00000 0.09002 0.50000 0.95000 0.01020
Fe1 0.00000 0.09002 0.50000 0.05000 0.01020
Mg2 0.00000 0.18130 0.00000 0.51200 0.01030
Al1 0.00000 0.18130 0.00000 0.31000 0.01030
Fe2 0.00000 0.18130 0.00000 0.17800 0.01030
Mg3 0.00000 0.00000 0.00000 0.96000 0.00980
Fe3 0.00000 0.00000 0.00000 0.03000 0.00980
Mn3 0.00000 0.00000 0.00000 0.01000 0.00980
Si1 0.27930 0.08630 0.29240 1.00000 0.00850
Si2 0.28706 0.17250 0.80083 1.00000 0.00930
O1 0.11100 0.08805 0.21287 1.00000 0.01080
O2 0.11802 0.16990 0.73412 1.00000 0.01180
O3 0.10828 0.00000 0.70978 0.98500 0.01340
F3 0.10828 0.00000 0.70978 0.01500 0.01340
O4 0.36274 0.25079 0.79757 1.00000 0.01470
O5 0.34970 0.12893 0.08338 1.00000 0.01300
O6 0.34156 0.11827 0.58486 1.00000 0.01380
O7 0.33725 0.00000 0.28952 1.00000 0.01460
H1 0.20360 0.00000 0.74040 0.98500 0.01300

loop_
_cod_related_entry_id
_cod_related_entry_database
_cod_related_entry_code
1 AMCSD 0020422
